data_1563722
loop_
_publ_author_name
'Nettleman, Joseph H.'
'Supkowski, Ronald M.'
'LaDuca, Robert L.'

_publ_section_title
;
 Alkyl group dependence on structure and magnetic properties in layered
 cobalt coordination polymers containing substituted glutarate ligands and
 4,4&#x2032;-bipyridine
;
_journal_issue 2
_journal_name_full 'Journal of Solid State Chemistry'
_journal_page_first 291
_journal_page_last 303
_journal_paper_doi 10.1016/j.jssc.2009.11.015
_journal_volume 183
_journal_year 2010
_chemical_formula_sum 'C18 H24 Co N2 O6'
_chemical_formula_weight 423.32
_space_group_IT_number 15
_space_group_name_Hall '-C 2yc'
_space_group_name_H-M_alt 'C 1 2/c 1'
_symmetry_cell_setting monoclinic
_symmetry_space_group_name_H-M 'C 1 2/c 1'
_atom_sites_solution_hydrogens geom
_atom_sites_solution_primary direct
_atom_sites_solution_secondary difmap
_audit_creation_method SHELXL-97
_cell_angle_alpha 90.00
_cell_angle_beta 107.9310(10)
_cell_angle_gamma 90.00
_cell_formula_units_Z 8
_cell_length_a 17.7522(4)
_cell_length_b 11.4275(3)
_cell_length_c 20.0965(5)
_cell_measurement_reflns_used 9917
_cell_measurement_temperature 173(2)
_cell_measurement_theta_max 25.37
_cell_measurement_theta_min 2.41
_cell_volume 3878.82(17)
_computing_cell_refinement 'Bruker SAINT'
_computing_data_collection 'Bruker APEX2'
_computing_data_reduction 'Bruker SAINT'
_computing_molecular_graphics 'Bruker SHELXTL'
_computing_publication_material 'Bruker SHELXTL'
_computing_structure_refinement 'SHELXL-97 (Sheldrick, 2008)'
_computing_structure_solution 'SHELXS-97 (Sheldrick, 2008)'
_diffrn_ambient_temperature 173(2)
_diffrn_measured_fraction_theta_full 1.000
_diffrn_measured_fraction_theta_max 0.999
_diffrn_measurement_device_type 'Bruker APEX-II CCD'
_diffrn_measurement_method '\f and \w scans'
_diffrn_radiation_monochromator graphite
_diffrn_radiation_source 'fine-focus sealed tube'
_diffrn_radiation_type MoK\a
_diffrn_radiation_wavelength 0.71073
_diffrn_reflns_av_R_equivalents 0.0238
_diffrn_reflns_av_sigmaI/netI 0.0193
_diffrn_reflns_limit_h_max 21
_diffrn_reflns_limit_h_min -21
_diffrn_reflns_limit_k_max 13
_diffrn_reflns_limit_k_min -13
_diffrn_reflns_limit_l_max 24
_diffrn_reflns_limit_l_min -24
_diffrn_reflns_number 16490
_diffrn_reflns_theta_full 25.00
_diffrn_reflns_theta_max 25.37
_diffrn_reflns_theta_min 2.13
_exptl_absorpt_coefficient_mu 0.921
_exptl_absorpt_correction_T_max 0.7452
_exptl_absorpt_correction_T_min 0.6440
_exptl_absorpt_correction_type multi-scan
_exptl_absorpt_process_details SADABS
_exptl_crystal_colour orange
_exptl_crystal_density_diffrn 1.450
_exptl_crystal_density_method 'not measured'
_exptl_crystal_description block
_exptl_crystal_F_000 1768
_exptl_crystal_size_max 0.431
_exptl_crystal_size_mid 0.168
_exptl_crystal_size_min 0.118
_refine_diff_density_max 1.280
_refine_diff_density_min -0.471
_refine_diff_density_rms 0.092
_refine_ls_extinction_method none
_refine_ls_goodness_of_fit_ref 1.105
_refine_ls_hydrogen_treatment mixed
_refine_ls_matrix_type full
_refine_ls_number_parameters 254
_refine_ls_number_reflns 3561
_refine_ls_number_restraints 6
_refine_ls_restrained_S_all 1.108
_refine_ls_R_factor_all 0.0541
_refine_ls_R_factor_gt 0.0487
_refine_ls_shift/su_max 0.000
_refine_ls_shift/su_mean 0.000
_refine_ls_structure_factor_coef Fsqd
_refine_ls_weighting_details 'calc w=1/[\s^2^(Fo^2^)+(0.0746P)^2^+16.0228P] where P=(Fo^2^+2Fc^2^)/3'
_refine_ls_weighting_scheme calc
_refine_ls_wR_factor_gt 0.1452
_refine_ls_wR_factor_ref 0.1498
_reflns_number_gt 3182
_reflns_number_total 3561
_reflns_threshold_expression >2sigma(I)
_cod_data_source_file JSSC-2010-183-291.cif
_cod_data_source_block c2c
_cod_depositor_comments
;
The following automatic conversions were performed:

data item '_symmetry_cell_setting' value 'Monoclinic' was changed to
'monoclinic' in accordance with the built-in table derived from the
CIF Core dictionary named 'cif_core.dic' version 2.4.5 last updated
on 2014-11-21.

Automatic conversion script
Id: cif_fix_values 8369 2020-08-20 11:38:08Z andrius 
;
_cod_original_sg_symbol_H-M C2/c
_cod_database_code 1563722

loop_
_symmetry_equiv_pos_as_xyz
'x, y, z'
'-x, y, -z+1/2'
'x+1/2, y+1/2, z'
'-x+1/2, y+1/2, -z+1/2'
'-x, -y, -z'
'x, -y, z-1/2'
'-x+1/2, -y+1/2, -z'
'x+1/2, -y+1/2, z-1/2'

loop_
_atom_site_label
_atom_site_type_symbol
_atom_site_fract_x
_atom_site_fract_y
_atom_site_fract_z
_atom_site_U_iso_or_equiv
_atom_site_adp_type
_atom_site_occupancy
_atom_site_symmetry_multiplicity
_atom_site_calc_flag
_atom_site_refinement_flags
_atom_site_disorder_assembly
_atom_site_disorder_group
Co1 Co 0.0000 0.90343(5) 0.2500 0.0215(2) Uani 1 2 d S . .
Co2 Co 0.0000 1.0000 0.0000 0.0234(2) Uani 1 2 d S . .
O1 O 0.09369(14) 0.99627(18) 0.09120(12) 0.0264(5) Uani 1 1 d . . .
O1W O 0.2471(2) 0.9090(4) 0.5183(2) 0.0811(12) Uani 1 1 d D . .
H1WA H 0.2361 0.8744 0.4791 0.097 Uiso 1 1 d RD . .
H1WB H 0.2586 0.8484 0.5440 0.097 Uiso 1 1 d RD . .
O2 O 0.04312(13) 0.90503(18) 0.16492(11) 0.0246(5) Uani 1 1 d . . .
O3 O 0.11025(14) 0.89857(19) 0.32880(12) 0.0281(5) Uani 1 1 d . . .
O4 O 0.2132(2) 0.7985(3) 0.39478(15) 0.0690(11) Uani 1 1 d . . .
O5 O -0.09235(16) 0.9930(2) 0.04631(13) 0.0302(6) Uani 1 1 d D . .
H5A H -0.1422(13) 0.987(3) 0.0220(17) 0.036 Uiso 1 1 d D . .
H5B H -0.091(2) 0.963(3) 0.0862(13) 0.036 Uiso 1 1 d D . .
N1 N 0.00027(18) 1.1888(3) 0.00641(15) 0.0315(7) Uani 1 1 d . . .
N2 N 0.0000 0.7155(3) 0.2500 0.0236(8) Uani 1 2 d S . .
N3 N 0.0000 0.0932(3) 0.2500 0.0270(9) Uani 1 2 d S . .
C1 C 0.0665(3) 1.2500(3) 0.0203(3) 0.0593(14) Uani 1 1 d . . .
H1 H 0.1153 1.2088 0.0329 0.071 Uiso 1 1 calc R . .
C2 C 0.0686(3) 1.3710(3) 0.0175(3) 0.0596(15) Uani 1 1 d . . .
H2 H 0.1180 1.4101 0.0269 0.072 Uiso 1 1 calc R . .
C3 C 0.0000(2) 1.4351(3) 0.00140(17) 0.0273(7) Uani 1 1 d . . .
C4 C -0.0694(2) 1.3716(3) -0.0093(2) 0.0386(9) Uani 1 1 d . . .
H4 H -0.1187 1.4111 -0.0184 0.046 Uiso 1 1 calc R . .
C5 C -0.0667(2) 1.2505(3) -0.0067(2) 0.0368(9) Uani 1 1 d . . .
H5 H -0.1151 1.2091 -0.0147 0.044 Uiso 1 1 calc R . .
C6 C 0.0149(2) 0.6543(3) 0.30938(17) 0.0284(7) Uani 1 1 d . . .
H6 H 0.0257 0.6960 0.3522 0.034 Uiso 1 1 calc R . .
C7 C 0.0153(2) 0.5337(3) 0.31159(17) 0.0287(7) Uani 1 1 d . . .
H7 H 0.0260 0.4944 0.3552 0.034 Uiso 1 1 calc R . .
C8 C 0.0000 0.4695(4) 0.2500 0.0246(9) Uani 1 2 d S . .
C9 C 0.0000 0.3401(4) 0.2500 0.0221(9) Uani 1 2 d S . .
C10 C 0.0243(3) 0.2754(3) 0.3108(2) 0.0495(12) Uani 1 1 d . . .
H10 H 0.0412 0.3144 0.3546 0.059 Uiso 1 1 calc R . .
C11 C 0.09822(19) 0.9593(3) 0.15158(16) 0.0226(7) Uani 1 1 d . . .
C12 C 0.1748(2) 0.9829(3) 0.20919(19) 0.0333(8) Uani 1 1 d . . .
H12A H 0.1619 1.0195 0.2490 0.040 Uiso 1 1 calc R . .
H12B H 0.2060 1.0404 0.1918 0.040 Uiso 1 1 calc R . .
C13 C 0.2273(2) 0.8738(4) 0.23651(19) 0.0367(9) Uani 1 1 d . . .
C14 C 0.1872(2) 0.7850(3) 0.27226(18) 0.0327(8) Uani 1 1 d . . .
H14A H 0.1371 0.7590 0.2379 0.039 Uiso 1 1 calc R . .
H14B H 0.2219 0.7156 0.2858 0.039 Uiso 1 1 calc R . .
C15 C 0.1692(2) 0.8306(3) 0.33668(18) 0.0348(8) Uani 1 1 d . . .
C16 C 0.3052(3) 0.9179(5) 0.2890(3) 0.0611(14) Uani 1 1 d . . .
H16A H 0.3402 0.8512 0.3072 0.092 Uiso 1 1 calc R . .
H16B H 0.2937 0.9583 0.3277 0.092 Uiso 1 1 calc R . .
H16C H 0.3314 0.9720 0.2653 0.092 Uiso 1 1 calc R . .
C17 C 0.2445(3) 0.8077(5) 0.1757(2) 0.0537(12) Uani 1 1 d . . .
H17A H 0.2810 0.7426 0.1964 0.064 Uiso 1 1 calc R . .
H17B H 0.1941 0.7719 0.1472 0.064 Uiso 1 1 calc R . .
C18 C 0.2789(5) 0.8724(9) 0.1264(4) 0.113(3) Uani 1 1 d . . .
H18A H 0.2858 0.8181 0.0910 0.170 Uiso 1 1 calc R . .
H18B H 0.3304 0.9055 0.1528 0.170 Uiso 1 1 calc R . .
H18C H 0.2430 0.9355 0.1034 0.170 Uiso 1 1 calc R . .
C19 C 0.0244(3) 0.1545(3) 0.3085(2) 0.0476(11) Uani 1 1 d . . .
H19 H 0.0432 0.1131 0.3515 0.057 Uiso 1 1 calc R . .

loop_
_atom_site_aniso_label
_atom_site_aniso_U_11
_atom_site_aniso_U_22
_atom_site_aniso_U_33
_atom_site_aniso_U_23
_atom_site_aniso_U_13
_atom_site_aniso_U_12
Co1 0.0321(4) 0.0094(3) 0.0198(3) 0.000 0.0035(3) 0.000
Co2 0.0300(4) 0.0091(3) 0.0245(4) 0.0016(2) -0.0012(3) -0.0017(2)
O1 0.0301(13) 0.0205(12) 0.0241(12) 0.0049(9) 0.0016(10) -0.0036(9)
O1W 0.076(3) 0.094(3) 0.066(2) -0.003(2) 0.012(2) 0.031(2)
O2 0.0298(13) 0.0186(11) 0.0232(11) 0.0012(9) 0.0051(9) -0.0047(9)
O3 0.0336(13) 0.0226(12) 0.0249(12) -0.0007(9) 0.0044(10) 0.0054(10)
O4 0.078(2) 0.093(3) 0.0286(15) 0.0144(16) 0.0066(15) 0.051(2)
O5 0.0385(14) 0.0226(12) 0.0241(12) 0.0056(9) 0.0019(11) -0.0042(10)
N1 0.0367(17) 0.0141(14) 0.0337(16) 0.0009(11) -0.0038(13) -0.0020(12)
N2 0.037(2) 0.0075(16) 0.0255(19) 0.000 0.0091(17) 0.000
N3 0.034(2) 0.0153(19) 0.027(2) 0.000 0.0020(17) 0.000
C1 0.032(2) 0.0161(18) 0.116(4) -0.005(2) 0.003(2) -0.0012(16)
C2 0.031(2) 0.0155(18) 0.119(4) -0.003(2) 0.004(2) -0.0051(16)
C3 0.0358(19) 0.0124(17) 0.0267(17) 0.0003(12) -0.0009(14) -0.0027(12)
C4 0.037(2) 0.0172(16) 0.057(2) 0.0060(16) 0.0068(18) -0.0002(15)
C5 0.037(2) 0.0167(16) 0.052(2) 0.0012(15) 0.0079(17) -0.0047(15)
C6 0.045(2) 0.0162(15) 0.0243(16) -0.0007(13) 0.0105(15) 0.0009(14)
C7 0.046(2) 0.0151(15) 0.0240(17) 0.0016(13) 0.0099(15) 0.0013(14)
C8 0.029(2) 0.015(2) 0.029(2) 0.000 0.0086(19) 0.000
C9 0.027(2) 0.009(2) 0.029(2) 0.000 0.0076(19) 0.000
C10 0.095(4) 0.0136(17) 0.0257(19) -0.0029(14) -0.002(2) -0.0002(19)
C11 0.0286(17) 0.0120(14) 0.0242(16) 0.0018(12) 0.0036(13) 0.0007(12)
C12 0.034(2) 0.0272(17) 0.0311(19) 0.0047(14) -0.0009(15) -0.0078(15)
C13 0.0291(19) 0.044(2) 0.0322(19) 0.0079(16) 0.0024(15) 0.0031(16)
C14 0.038(2) 0.0283(18) 0.0297(18) 0.0063(14) 0.0077(15) 0.0136(15)
C15 0.042(2) 0.0317(19) 0.0270(18) 0.0046(15) 0.0059(16) 0.0111(16)
C16 0.034(2) 0.080(4) 0.052(3) 0.015(3) -0.011(2) -0.004(2)
C17 0.048(3) 0.075(3) 0.041(2) 0.013(2) 0.017(2) 0.021(2)
C18 0.086(5) 0.169(8) 0.089(5) 0.046(5) 0.035(4) 0.034(5)
C19 0.087(3) 0.0128(17) 0.0293(19) 0.0019(14) -0.002(2) 0.0020(18)

loop_
_atom_type_symbol
_atom_type_description
_atom_type_scat_dispersion_real
_atom_type_scat_dispersion_imag
_atom_type_scat_source
C C 0.0033 0.0016 'International Tables Vol C Tables 4.2.6.8 and 6.1.1.4'
H H 0.0000 0.0000 'International Tables Vol C Tables 4.2.6.8 and 6.1.1.4'
N N 0.0061 0.0033 'International Tables Vol C Tables 4.2.6.8 and 6.1.1.4'
O O 0.0106 0.0060 'International Tables Vol C Tables 4.2.6.8 and 6.1.1.4'
Co Co 0.3494 0.9721 'International Tables Vol C Tables 4.2.6.8 and 6.1.1.4'

loop_
_geom_angle_atom_site_label_1
_geom_angle_atom_site_label_2
_geom_angle_atom_site_label_3
_geom_angle
_geom_angle_site_symmetry_1
_geom_angle_site_symmetry_3
O2 Co1 O2 178.99(12) 2 .
O2 Co1 O3 82.76(9) 2 .
O2 Co1 O3 97.27(9) . .
O2 Co1 O3 97.27(9) 2 2
O2 Co1 O3 82.76(9) . 2
O3 Co1 O3 176.98(12) . 2
O2 Co1 N2 90.51(6) 2 .
O2 Co1 N2 90.50(6) . .
O3 Co1 N2 88.49(6) . .
O3 Co1 N2 88.49(6) 2 .
O2 Co1 N3 89.49(6) 2 1_565
O2 Co1 N3 89.50(6) . 1_565
O3 Co1 N3 91.51(6) . 1_565
O3 Co1 N3 91.51(6) 2 1_565
N2 Co1 N3 180.000(1) . 1_565
O1 Co2 O1 180.0 . 5_575
O1 Co2 O5 82.52(9) . 5_575
O1 Co2 O5 97.48(9) 5_575 5_575
O1 Co2 O5 97.48(9) . .
O1 Co2 O5 82.52(9) 5_575 .
O5 Co2 O5 180.0 5_575 .
O1 Co2 N1 88.92(9) . .
O1 Co2 N1 91.07(9) 5_575 .
O5 Co2 N1 90.04(11) 5_575 .
O5 Co2 N1 89.96(11) . .
O1 Co2 N1 91.08(9) . 5_575
O1 Co2 N1 88.92(9) 5_575 5_575
O5 Co2 N1 89.96(11) 5_575 5_575
O5 Co2 N1 90.04(11) . 5_575
N1 Co2 N1 180.0 . 5_575
C11 O1 Co2 131.0(2) . .
C11 O2 Co1 133.6(2) . .
C15 O3 Co1 130.4(2) . .
C1 N1 C5 116.2(3) . .
C1 N1 Co2 121.8(3) . .
C5 N1 Co2 122.0(2) . .
C6 N2 C6 116.9(4) 2 .
C6 N2 Co1 121.53(19) 2 .
C6 N2 Co1 121.54(19) . .
C19 N3 C19 116.0(4) . 2
C19 N3 Co1 122.0(2) . 1_545
C19 N3 Co1 122.0(2) 2 1_545
N1 C1 C2 123.5(4) . .
C3 C2 C1 120.7(4) . .
C2 C3 C4 116.0(3) . .
C2 C3 C3 122.1(4) . 5_585
C4 C3 C3 121.8(4) . 5_585
C5 C4 C3 119.8(4) . .
N1 C5 C4 123.6(4) . .
N2 C6 C7 123.3(3) . .
C6 C7 C8 120.0(3) . .
C7 C8 C7 116.4(4) . 2
C7 C8 C9 121.8(2) . .
C7 C8 C9 121.8(2) 2 .
C10 C9 C10 115.2(4) 2 .
C10 C9 C8 122.4(2) 2 .
C10 C9 C8 122.4(2) . .
C9 C10 C19 120.7(3) . .
O2 C11 O1 123.2(3) . .
O2 C11 C12 120.0(3) . .
O1 C11 C12 116.8(3) . .
C11 C12 C13 115.3(3) . .
C14 C13 C16 110.0(3) . .
C14 C13 C17 106.2(3) . .
C16 C13 C17 110.3(4) . .
C14 C13 C12 112.4(3) . .
C16 C13 C12 107.1(3) . .
C17 C13 C12 110.9(3) . .
C15 C14 C13 114.9(3) . .
O4 C15 O3 123.5(3) . .
O4 C15 C14 117.6(3) . .
O3 C15 C14 119.0(3) . .
C18 C17 C13 119.9(5) . .
N3 C19 C10 123.7(4) . .

loop_
_geom_bond_atom_site_label_1
_geom_bond_atom_site_label_2
_geom_bond_distance
_geom_bond_site_symmetry_2
Co1 O2 2.077(2) 2
Co1 O2 2.078(2) .
Co1 O3 2.105(2) .
Co1 O3 2.105(2) 2
Co1 N2 2.148(3) .
Co1 N3 2.168(4) 1_565
Co2 O1 2.062(2) .
Co2 O1 2.062(2) 5_575
Co2 O5 2.121(3) 5_575
Co2 O5 2.121(3) .
Co2 N1 2.162(3) .
Co2 N1 2.162(3) 5_575
O1 C11 1.264(4) .
O2 C11 1.255(4) .
O3 C15 1.274(4) .
O4 C15 1.243(5) .
N1 C1 1.322(5) .
N1 C5 1.337(5) .
N2 C6 1.338(4) 2
N2 C6 1.338(4) .
N3 C19 1.322(4) .
N3 C19 1.322(4) 2
N3 Co1 2.168(4) 1_545
C1 C2 1.385(5) .
C2 C3 1.371(6) .
C3 C4 1.389(5) .
C3 C3 1.484(7) 5_585
C4 C5 1.384(5) .
C6 C7 1.379(5) .
C7 C8 1.391(4) .
C8 C7 1.391(4) 2
C8 C9 1.479(6) .
C9 C10 1.378(4) 2
C9 C10 1.378(4) .
C10 C19 1.383(5) .
C11 C12 1.514(5) .
C12 C13 1.553(5) .
C13 C14 1.539(5) .
C13 C16 1.543(6) .
C13 C17 1.544(6) .
C14 C15 1.518(5) .
C17 C18 1.509(8) .

loop_
_geom_hbond_atom_site_label_D
_geom_hbond_atom_site_label_H
_geom_hbond_atom_site_label_A
_geom_hbond_distance_DH
_geom_hbond_distance_HA
_geom_hbond_distance_DA
_geom_hbond_angle_DHA
_geom_hbond_site_symmetry_A
O1W H1WA O4 0.85 1.83 2.684(5) 179.3 .
O1W H1WB O4 0.85 2.05 2.900(5) 179.4 7_566
O5 H5A O1W 0.872(18) 2.00(2) 2.821(5) 157(4) 2
O5 H5B O3 0.867(18) 1.98(2) 2.838(3) 169(4) 2
